data_7006933
loop_
_publ_author_name
'Wei, Wen-Hao'
'Wang, Zhong'
'Mizuno, Toshihisa'
'Cortez, Cecilia'
'Fu, Lei'
'Sirisawad, Mint'
'Naumovski, Louie'
'Magda, Darren'
'Sessler, Jonathan L.'

_publ_section_title
;
 New polyethyleneglycol-functionalized texaphyrins: synthesis and in
 vitro biological studies.
;
_journal_issue 16
_journal_name_full 'Dalton transactions (Cambridge, England : 2003)'
_journal_page_first 1934
_journal_page_last 1942
_journal_paper_doi 10.1039/b515636j
_journal_year 2006
_chemical_formula_sum 'C40 H33 Gd N7 O9'
_chemical_formula_weight 912.98
_chemical_name_systematic
;
?
;
_space_group_IT_number 14
_symmetry_cell_setting monoclinic
_symmetry_space_group_name_Hall '-P 2ybc'
_symmetry_space_group_name_H-M 'P 1 21/c 1'
_atom_sites_solution_hydrogens geom
_atom_sites_solution_primary direct
_atom_sites_solution_secondary difmap
_audit_creation_method SHELXL-97
_cell_angle_alpha 90.00
_cell_angle_beta 114.244(1)
_cell_angle_gamma 90.00
_cell_formula_units_Z 4
_cell_length_a 17.9235(2)
_cell_length_b 11.9870(1)
_cell_length_c 18.7840(2)
_cell_measurement_reflns_used 7268
_cell_measurement_temperature 153(2)
_cell_measurement_theta_max 27.5
_cell_measurement_theta_min 3
_cell_volume 3679.79(7)
_computing_cell_refinement 'Collect software, Nonius B.V. 1998'
_computing_data_collection 'Collect software, Nonius B.V. 1998'
_computing_data_reduction
;
DENZO and Scalepack (Otwinoski and Minor, 1997)
;
_computing_molecular_graphics 'XP SHELXTL/PC, Siemens Analytical'
_computing_structure_refinement 'XL SHELXTL/PC, Siemens Analytical'
_computing_structure_solution
;

SIR97 - Altomare A., Burla M.C., Camalli M., Cascarano G.L., Giacovazzo C.,
Guagliardi A., Moliterni A.G.G., Polidori G.,Spagna R.
;
_diffrn_ambient_temperature 153(2)
_diffrn_measured_fraction_theta_full 0.990
_diffrn_measured_fraction_theta_max 0.990
_diffrn_measurement_device_type 'Nonius Kappa CCD'
_diffrn_measurement_method \w-scans
_diffrn_radiation_monochromator graphite
_diffrn_radiation_source 'fine-focus sealed tube'
_diffrn_radiation_type MoK\a
_diffrn_radiation_wavelength 0.71073
_diffrn_reflns_av_R_equivalents 0.0171
_diffrn_reflns_av_sigmaI/netI 0.0383
_diffrn_reflns_limit_h_max 23
_diffrn_reflns_limit_h_min -23
_diffrn_reflns_limit_k_max 15
_diffrn_reflns_limit_k_min -15
_diffrn_reflns_limit_l_max 23
_diffrn_reflns_limit_l_min -24
_diffrn_reflns_number 14460
_diffrn_reflns_theta_full 27.50
_diffrn_reflns_theta_max 27.50
_diffrn_reflns_theta_min 2.92
_exptl_absorpt_coefficient_mu 1.871
_exptl_absorpt_correction_type none
_exptl_crystal_colour green
_exptl_crystal_density_diffrn 1.648
_exptl_crystal_density_method 'not measured'
_exptl_crystal_description prisms
_exptl_crystal_F_000 1832
_exptl_crystal_size_max 0.24
_exptl_crystal_size_mid 0.20
_exptl_crystal_size_min 0.13
_refine_diff_density_max 1.379
_refine_diff_density_min -1.046
_refine_diff_density_rms 0.096
_refine_ls_extinction_method none
_refine_ls_goodness_of_fit_ref 1.145
_refine_ls_hydrogen_treatment mixed
_refine_ls_matrix_type full
_refine_ls_number_parameters 491
_refine_ls_number_reflns 8372
_refine_ls_number_restraints 0
_refine_ls_restrained_S_all 1.145
_refine_ls_R_factor_all 0.0362
_refine_ls_R_factor_gt 0.0278
_refine_ls_shift/su_max 0.001
_refine_ls_shift/su_mean 0.000
_refine_ls_structure_factor_coef Fsqd
_refine_ls_weighting_details 'calc w=1/[\s^2^(Fo^2^)+(0.0339P)^2^+1.0382P] where P=(Fo^2^+2Fc^2^)/3'
_refine_ls_weighting_scheme calc
_refine_ls_wR_factor_gt 0.0712
_refine_ls_wR_factor_ref 0.0741
_reflns_number_gt 6989
_reflns_number_total 8372
_reflns_threshold_expression >2sigma(I)
_cod_data_source_file b515636j.txt
_cod_data_source_block gdtex
_cod_depositor_comments
;
The following automatic conversions were performed:
'_symmetry_cell_setting' value 'Monoclinic' changed to 'monoclinic'
according to '/home/saulius/struct/CIF-dictionaries/cif_core.dic'
dictionary named 'cif_core.dic' version 2.4.1 from 2010-06-29.

Automatic conversion script
Id: cif_fix_enum 1527 2010-12-29 10:47:43Z saulius 
;
_cod_original_cell_volume 3679.79(6)
_cod_original_sg_symbol_H-M P21/c
_cod_database_code 7006933

loop_
_symmetry_equiv_pos_as_xyz
'x, y, z'
'-x, y+1/2, -z+1/2'
'-x, -y, -z'
'x, -y-1/2, z-1/2'

loop_
_atom_site_label
_atom_site_type_symbol
_atom_site_fract_x
_atom_site_fract_y
_atom_site_fract_z
_atom_site_U_iso_or_equiv
_atom_site_adp_type
_atom_site_occupancy
_atom_site_symmetry_multiplicity
_atom_site_calc_flag
_atom_site_refinement_flags
_atom_site_disorder_assembly
_atom_site_disorder_group
Gd1 Gd 0.192661(7) 0.127545(9) 0.377274(6) 0.01767(5) Uani 1 1 d . . .
N1 N 0.33259(12) 0.09114(18) 0.38567(11) 0.0200(4) Uani 1 1 d . . .
C2 C 0.34678(15) 0.0517(2) 0.32347(13) 0.0215(5) Uani 1 1 d . . .
C3 C 0.42240(16) 0.0965(2) 0.32655(15) 0.0254(5) Uani 1 1 d . . .
H3 H 0.4451 0.0845 0.2889 0.030 Uiso 1 1 d R . .
C4 C 0.45545(16) 0.1587(2) 0.39236(15) 0.0256(6) Uani 1 1 d . . .
H4 H 0.5065 0.1981 0.4109 0.031 Uiso 1 1 d R . .
C5 C 0.39989(15) 0.1551(2) 0.42941(14) 0.0204(5) Uani 1 1 d . . .
C6 C 0.41706(15) 0.2091(2) 0.50282(13) 0.0207(5) Uani 1 1 d . . .
C7 C 0.36359(15) 0.2216(2) 0.53912(13) 0.0200(5) Uani 1 1 d . . .
N8 N 0.28241(12) 0.19411(16) 0.50527(11) 0.0203(4) Uani 1 1 d . . .
C9 C 0.25144(15) 0.2145(2) 0.55806(13) 0.0201(5) Uani 1 1 d . . .
C10 C 0.31353(15) 0.2566(2) 0.62935(14) 0.0247(6) Uani 1 1 d . . .
H10 H 0.3067 0.2765 0.6758 0.030 Uiso 1 1 d R . .
C11 C 0.38332(16) 0.2615(2) 0.61831(14) 0.0241(5) Uani 1 1 d . . .
H11 H 0.4358 0.2868 0.6553 0.029 Uiso 1 1 d R . .
C12 C 0.16700(15) 0.1905(2) 0.53892(14) 0.0221(5) Uani 1 1 d . . .
H12 H 0.1425 0.2077 0.5744 0.027 Uiso 1 1 d R . .
N13 N 0.12443(13) 0.14479(16) 0.47152(12) 0.0205(4) Uani 1 1 d . . .
C14 C 0.04198(15) 0.11898(19) 0.44524(14) 0.0188(5) Uani 1 1 d . . .
C15 C -0.01019(15) 0.1620(2) 0.47748(14) 0.0209(5) Uani 1 1 d . . .
H15 H 0.0109 0.2129 0.5207 0.025 Uiso 1 1 d R . .
C16 C -0.09141(15) 0.13164(19) 0.44693(15) 0.0208(5) Uani 1 1 d . . .
C17 C -0.12335(14) 0.0578(2) 0.38231(13) 0.0211(5) Uani 1 1 d . . .
C18 C -0.07318(15) 0.0153(2) 0.34948(14) 0.0219(5) Uani 1 1 d . . .
H18 H -0.0949 -0.0344 0.3056 0.026 Uiso 1 1 d R . .
C19 C 0.01044(15) 0.0444(2) 0.38120(13) 0.0203(5) Uani 1 1 d . . .
N20 N 0.06648(12) 0.00642(17) 0.35275(11) 0.0211(4) Uani 1 1 d . . .
C21 C 0.05200(16) -0.0759(2) 0.30324(14) 0.0262(6) Uani 1 1 d . . .
H21 H 0.0020 -0.1178 0.2863 0.031 Uiso 1 1 d R . .
C22 C 0.11296(16) -0.1000(2) 0.27476(15) 0.0260(6) Uani 1 1 d . . .
N23 N 0.17984(12) -0.03507(17) 0.29634(11) 0.0208(4) Uani 1 1 d . . .
C24 C 0.22446(15) -0.0728(2) 0.25684(14) 0.0228(5) Uani 1 1 d . . .
C25 C 0.18277(17) -0.1682(2) 0.20957(16) 0.0306(6) Uani 1 1 d . . .
H25 H 0.2001 -0.2119 0.1762 0.037 Uiso 1 1 d R . .
C26 C 0.11395(18) -0.1850(2) 0.22121(17) 0.0359(7) Uani 1 1 d . . .
H26 H 0.0735 -0.2420 0.1984 0.043 Uiso 1 1 d R . .
C27 C 0.29877(15) -0.0271(2) 0.26541(14) 0.0226(5) Uani 1 1 d . . .
C28 C 0.50104(15) 0.2565(2) 0.54319(13) 0.0210(5) Uani 1 1 d . . .
C29 C 0.51180(18) 0.3698(2) 0.56150(16) 0.0274(6) Uani 1 1 d . . .
H29 H 0.4649 0.4162 0.5513 0.033 Uiso 1 1 d R . .
C30 C 0.58998(19) 0.4146(3) 0.59491(17) 0.0374(7) Uani 1 1 d . . .
H30 H 0.5972 0.4927 0.6070 0.045 Uiso 1 1 d R . .
C31 C 0.65804(17) 0.3475(3) 0.61048(16) 0.0349(7) Uani 1 1 d . . .
H31 H 0.7119 0.3795 0.6323 0.042 Uiso 1 1 d R . .
C32 C 0.64791(17) 0.2352(3) 0.59461(15) 0.0317(6) Uani 1 1 d . . .
H32 H 0.6949 0.1882 0.6065 0.038 Uiso 1 1 d R . .
C33 C 0.56998(15) 0.1893(2) 0.56160(13) 0.0248(5) Uani 1 1 d . . .
H33 H 0.5631 0.1108 0.5508 0.030 Uiso 1 1 d R . .
O34 O -0.14718(10) 0.16988(15) 0.47352(10) 0.0249(4) Uani 1 1 d . . .
C35 C -0.12470(17) 0.2641(2) 0.52592(17) 0.0320(6) Uani 1 1 d . . .
H35A H -0.1692 0.2812 0.5401 0.048 Uiso 1 1 d R . .
H35B H -0.0769 0.2460 0.5720 0.048 Uiso 1 1 d R . .
H35C H -0.1134 0.3276 0.5008 0.048 Uiso 1 1 d R . .
O36 O -0.20448(10) 0.03748(15) 0.35656(10) 0.0275(4) Uani 1 1 d . . .
C37 C -0.24229(16) -0.0282(2) 0.28650(15) 0.0323(6) Uani 1 1 d . . .
H37A H -0.2995 -0.0366 0.2742 0.049 Uiso 1 1 d R . .
H37B H -0.2357 0.0086 0.2441 0.049 Uiso 1 1 d R . .
H37C H -0.2170 -0.1004 0.2946 0.049 Uiso 1 1 d R . .
C38 C 0.33337(16) -0.0644(2) 0.20888(14) 0.0242(5) Uani 1 1 d . . .
C39 C 0.40864(19) -0.1172(2) 0.23368(17) 0.0338(7) Uani 1 1 d . . .
H39 H 0.4389 -0.1333 0.2881 0.041 Uiso 1 1 d R . .
C40 C 0.4412(2) -0.1444(3) 0.17992(18) 0.0381(7) Uani 1 1 d . . .
H40 H 0.4930 -0.1819 0.1972 0.046 Uiso 1 1 d R . .
C41 C 0.3979(2) -0.1199(2) 0.10176(17) 0.0342(7) Uani 1 1 d . . .
H41 H 0.4209 -0.1374 0.0651 0.041 Uiso 1 1 d R . .
C42 C 0.32251(18) -0.0686(2) 0.07621(16) 0.0322(6) Uani 1 1 d . . .
H42 H 0.2927 -0.0522 0.0217 0.039 Uiso 1 1 d R . .
C43 C 0.28962(17) -0.0419(2) 0.12971(15) 0.0291(6) Uani 1 1 d . . .
H43 H 0.2366 -0.0078 0.1120 0.035 Uiso 1 1 d R . .
N1A N 0.19374(16) 0.3832(2) 0.37472(13) 0.0356(7) Uani 1 1 d . . .
O1A O 0.13774(14) 0.31871(17) 0.37354(14) 0.0474(6) Uani 1 1 d . . .
O2A O 0.25633(16) 0.3390(2) 0.37534(14) 0.0524(6) Uani 1 1 d . . .
O3A O 0.18440(16) 0.4852(2) 0.37344(14) 0.0607(7) Uani 1 1 d . . .
N1B N 0.10757(14) 0.20536(18) 0.21382(12) 0.0262(5) Uani 1 1 d . . .
O1B O 0.06824(12) 0.16857(18) 0.25090(11) 0.0354(5) Uani 1 1 d . . .
O2B O 0.18453(11) 0.19611(16) 0.24561(11) 0.0325(4) Uani 1 1 d . . .
O3B O 0.07229(13) 0.2514(2) 0.15087(12) 0.0470(6) Uani 1 1 d . . .
O1C O 0.23988(12) -0.03738(15) 0.47102(10) 0.0252(4) Uani 1 1 d . . .
C2C C 0.31692(16) -0.0556(2) 0.53647(15) 0.0300(6) Uani 1 1 d . . .
H2CC H 0.3584 -0.0104 0.5309 0.045 Uiso 1 1 d R . .
H2CA H 0.3318 -0.1329 0.5390 0.045 Uiso 1 1 d R . .
H2CB H 0.3121 -0.0366 0.5841 0.045 Uiso 1 1 d R . .
H1C H 0.205(2) -0.057(3) 0.4818(19) 0.045(11) Uiso 1 1 d . . .

loop_
_atom_site_aniso_label
_atom_site_aniso_U_11
_atom_site_aniso_U_22
_atom_site_aniso_U_33
_atom_site_aniso_U_23
_atom_site_aniso_U_13
_atom_site_aniso_U_12
Gd1 0.01700(8) 0.02149(8) 0.01543(8) -0.00011(4) 0.00758(5) -0.00174(4)
N1 0.0190(10) 0.0244(11) 0.0171(10) -0.0001(8) 0.0081(8) 0.0002(9)
C2 0.0225(12) 0.0259(13) 0.0174(12) 0.0011(10) 0.0095(10) 0.0009(10)
C3 0.0252(13) 0.0331(14) 0.0223(13) -0.0020(11) 0.0144(11) -0.0039(11)
C4 0.0209(13) 0.0332(14) 0.0232(13) 0.0007(11) 0.0097(11) -0.0048(11)
C5 0.0195(12) 0.0215(12) 0.0193(12) 0.0020(10) 0.0072(10) -0.0024(10)
C6 0.0212(12) 0.0199(12) 0.0211(12) 0.0031(10) 0.0089(10) -0.0002(10)
C7 0.0200(12) 0.0196(12) 0.0201(12) 0.0002(10) 0.0079(10) -0.0010(10)
N8 0.0195(10) 0.0229(11) 0.0195(10) -0.0002(8) 0.0090(8) -0.0014(8)
C9 0.0213(12) 0.0209(12) 0.0186(12) -0.0018(10) 0.0086(10) -0.0006(10)
C10 0.0246(14) 0.0294(15) 0.0216(14) -0.0038(10) 0.0109(11) -0.0003(10)
C11 0.0201(13) 0.0301(14) 0.0205(12) -0.0037(10) 0.0068(10) -0.0022(10)
C12 0.0217(13) 0.0257(13) 0.0216(12) -0.0008(10) 0.0116(10) 0.0019(10)
N13 0.0191(11) 0.0224(11) 0.0203(11) 0.0000(8) 0.0083(9) -0.0013(8)
C14 0.0170(12) 0.0218(12) 0.0188(12) 0.0053(9) 0.0086(10) 0.0004(9)
C15 0.0216(13) 0.0232(12) 0.0186(12) 0.0022(10) 0.0088(10) -0.0006(10)
C16 0.0211(13) 0.0225(13) 0.0228(13) 0.0071(9) 0.0130(10) 0.0029(10)
C17 0.0171(12) 0.0241(12) 0.0212(12) 0.0049(10) 0.0071(10) -0.0017(10)
C18 0.0223(12) 0.0226(12) 0.0196(12) 0.0021(10) 0.0074(10) -0.0009(10)
C19 0.0217(12) 0.0234(12) 0.0179(12) 0.0055(10) 0.0105(10) 0.0017(10)
N20 0.0211(11) 0.0233(11) 0.0198(10) 0.0002(8) 0.0094(9) -0.0021(9)
C21 0.0254(13) 0.0294(14) 0.0273(13) -0.0053(11) 0.0144(11) -0.0087(11)
C22 0.0273(14) 0.0283(13) 0.0257(14) -0.0061(11) 0.0142(11) -0.0079(11)
N23 0.0214(11) 0.0237(11) 0.0186(10) -0.0009(8) 0.0094(8) -0.0010(9)
C24 0.0248(13) 0.0266(13) 0.0185(12) -0.0004(10) 0.0104(10) -0.0006(11)
C25 0.0342(15) 0.0320(14) 0.0309(15) -0.0128(12) 0.0188(12) -0.0073(13)
C26 0.0378(17) 0.0352(16) 0.0405(16) -0.0162(13) 0.0219(14) -0.0143(13)
C27 0.0249(13) 0.0252(13) 0.0191(12) 0.0016(10) 0.0106(10) 0.0023(11)
C28 0.0206(13) 0.0277(13) 0.0147(12) -0.0002(9) 0.0073(10) -0.0018(10)
C29 0.0280(14) 0.0301(15) 0.0256(14) -0.0030(10) 0.0125(12) -0.0017(11)
C30 0.0414(18) 0.0384(16) 0.0326(16) -0.0098(13) 0.0153(13) -0.0176(14)
C31 0.0247(14) 0.0567(19) 0.0225(14) -0.0070(13) 0.0089(11) -0.0169(14)
C32 0.0211(13) 0.0511(18) 0.0223(13) 0.0017(12) 0.0083(11) -0.0015(13)
C33 0.0240(13) 0.0329(15) 0.0175(12) 0.0020(10) 0.0084(10) 0.0010(11)
O34 0.0207(9) 0.0279(9) 0.0303(10) -0.0012(8) 0.0148(8) -0.0012(8)
C35 0.0306(15) 0.0297(14) 0.0407(16) -0.0053(12) 0.0197(13) 0.0012(12)
O36 0.0169(9) 0.0366(11) 0.0290(9) -0.0022(8) 0.0092(7) -0.0034(8)
C37 0.0218(13) 0.0458(17) 0.0249(14) -0.0021(12) 0.0049(11) -0.0049(12)
C38 0.0289(14) 0.0252(13) 0.0234(13) -0.0045(10) 0.0157(11) -0.0049(11)
C39 0.0365(16) 0.0434(17) 0.0251(15) 0.0002(12) 0.0164(13) 0.0088(13)
C40 0.0392(17) 0.0464(18) 0.0341(17) -0.0006(13) 0.0205(14) 0.0151(14)
C41 0.0476(19) 0.0357(16) 0.0298(15) -0.0052(12) 0.0265(14) -0.0004(13)
C42 0.0425(17) 0.0356(16) 0.0213(13) -0.0028(12) 0.0160(12) -0.0008(13)
C43 0.0306(14) 0.0334(15) 0.0251(14) -0.0019(11) 0.0130(12) 0.0000(12)
N1A 0.0488(19) 0.0268(14) 0.0271(15) 0.0017(9) 0.0114(13) 0.0002(11)
O1A 0.0464(13) 0.0240(11) 0.0679(15) 0.0080(10) 0.0194(12) -0.0016(10)
O2A 0.0590(16) 0.0570(14) 0.0482(14) 0.0192(12) 0.0293(12) 0.0128(13)
O3A 0.087(2) 0.0250(12) 0.0784(19) 0.0003(11) 0.0421(16) -0.0069(11)
N1B 0.0296(12) 0.0288(12) 0.0206(11) 0.0019(9) 0.0105(10) -0.0002(10)
O1B 0.0314(11) 0.0503(12) 0.0287(10) 0.0137(9) 0.0167(9) 0.0062(10)
O2B 0.0212(10) 0.0400(11) 0.0349(10) 0.0113(9) 0.0099(8) -0.0002(8)
O3B 0.0360(12) 0.0724(16) 0.0298(11) 0.0283(11) 0.0107(10) 0.0105(11)
O1C 0.0222(9) 0.0289(10) 0.0266(10) 0.0050(8) 0.0124(8) -0.0002(8)
C2C 0.0266(14) 0.0337(15) 0.0297(14) 0.0062(12) 0.0115(11) 0.0047(12)

loop_
_atom_type_symbol
_atom_type_description
_atom_type_scat_dispersion_real
_atom_type_scat_dispersion_imag
_atom_type_scat_source
C C 0.0033 0.0016 'International Tables Vol C Tables 4.2.6.8 and 6.1.1.4'
H H 0.0000 0.0000 'International Tables Vol C Tables 4.2.6.8 and 6.1.1.4'
N N 0.0061 0.0033 'International Tables Vol C Tables 4.2.6.8 and 6.1.1.4'
O O 0.0106 0.0060 'International Tables Vol C Tables 4.2.6.8 and 6.1.1.4'
Gd Gd -0.1653 3.9035 'International Tables Vol C Tables 4.2.6.8 and 6.1.1.4'

loop_
_geom_angle_atom_site_label_1
_geom_angle_atom_site_label_2
_geom_angle_atom_site_label_3
_geom_angle
_geom_angle_site_symmetry_1
_geom_angle_site_symmetry_3
_geom_angle_publ_flag
N8 Gd1 N23 138.00(7) . . ?
N8 Gd1 O1A 79.48(7) . . ?
N23 Gd1 O1A 142.16(7) . . ?
N8 Gd1 N1 75.68(6) . . ?
N23 Gd1 N1 74.46(7) . . ?
O1A Gd1 N1 122.79(7) . . ?
N8 Gd1 N13 66.02(7) . . ?
N23 Gd1 N13 123.63(7) . . ?
O1A Gd1 N13 69.26(7) . . ?
N1 Gd1 N13 137.06(6) . . ?
N8 Gd1 O1C 70.85(6) . . ?
N23 Gd1 O1C 74.26(6) . . ?
O1A Gd1 O1C 138.61(7) . . ?
N1 Gd1 O1C 77.29(6) . . ?
N13 Gd1 O1C 72.54(6) . . ?
N8 Gd1 O1B 146.48(7) . . ?
N23 Gd1 O1B 75.51(7) . . ?
O1A Gd1 O1B 67.09(7) . . ?
N1 Gd1 O1B 124.52(6) . . ?
N13 Gd1 O1B 98.38(6) . . ?
O1C Gd1 O1B 135.06(6) . . ?
N8 Gd1 O2B 127.45(6) . . ?
N23 Gd1 O2B 72.44(6) . . ?
O1A Gd1 O2B 79.12(7) . . ?
N1 Gd1 O2B 76.86(6) . . ?
N13 Gd1 O2B 142.83(6) . . ?
O1C Gd1 O2B 142.13(6) . . ?
O1B Gd1 O2B 49.90(6) . . ?
N8 Gd1 N20 122.94(6) . . ?
N23 Gd1 N20 65.33(6) . . ?
O1A Gd1 N20 101.96(7) . . ?
N1 Gd1 N20 134.76(7) . . ?
N13 Gd1 N20 61.96(6) . . ?
O1C Gd1 N20 72.74(6) . . ?
O1B Gd1 N20 64.69(6) . . ?
O2B Gd1 N20 108.23(6) . . ?
N8 Gd1 O2A 66.63(7) . . ?
N23 Gd1 O2A 131.09(7) . . ?
O1A Gd1 O2A 47.15(8) . . ?
N1 Gd1 O2A 75.68(7) . . ?
N13 Gd1 O2A 104.60(7) . . ?
O1C Gd1 O2A 133.85(6) . . ?
O1B Gd1 O2A 91.07(7) . . ?
O2B Gd1 O2A 63.59(7) . . ?
N20 Gd1 O2A 148.02(7) . . ?
N8 Gd1 N1B 140.98(6) . . ?
N23 Gd1 N1B 74.18(6) . . ?
O1A Gd1 N1B 69.56(7) . . ?
N1 Gd1 N1B 101.40(6) . . ?
N13 Gd1 N1B 120.43(6) . . ?
O1C Gd1 N1B 147.51(6) . . ?
O1B Gd1 N1B 24.95(6) . . ?
O2B Gd1 N1B 25.09(6) . . ?
N20 Gd1 N1B 87.21(6) . . ?
O2A Gd1 N1B 74.89(6) . . ?
C2 N1 C5 106.0(2) . . ?
C2 N1 Gd1 122.64(15) . . ?
C5 N1 Gd1 123.56(16) . . ?
N1 C2 C27 127.6(2) . . ?
N1 C2 C3 109.7(2) . . ?
C27 C2 C3 122.6(2) . . ?
C4 C3 C2 107.1(2) . . ?
C4 C3 H3 126.6 . . ?
C2 C3 H3 126.3 . . ?
C3 C4 C5 107.2(2) . . ?
C3 C4 H4 126.7 . . ?
C5 C4 H4 126.1 . . ?
N1 C5 C4 109.9(2) . . ?
N1 C5 C6 127.7(2) . . ?
C4 C5 C6 122.4(2) . . ?
C7 C6 C5 126.7(2) . . ?
C7 C6 C28 117.6(2) . . ?
C5 C6 C28 115.6(2) . . ?
N8 C7 C6 124.1(2) . . ?
N8 C7 C11 108.6(2) . . ?
C6 C7 C11 127.3(2) . . ?
C9 N8 C7 107.23(19) . . ?
C9 N8 Gd1 119.16(15) . . ?
C7 N8 Gd1 133.57(15) . . ?
N8 C9 C12 119.5(2) . . ?
N8 C9 C10 110.8(2) . . ?
C12 C9 C10 129.7(2) . . ?
C11 C10 C9 106.5(2) . . ?
C11 C10 H10 126.9 . . ?
C9 C10 H10 126.6 . . ?
C10 C11 C7 106.9(2) . . ?
C10 C11 H11 126.6 . . ?
C7 C11 H11 126.5 . . ?
N13 C12 C9 117.7(2) . . ?
N13 C12 H12 120.9 . . ?
C9 C12 H12 121.3 . . ?
C12 N13 C14 123.6(2) . . ?
C12 N13 Gd1 117.05(16) . . ?
C14 N13 Gd1 118.77(15) . . ?
N13 C14 C15 124.4(2) . . ?
N13 C14 C19 116.0(2) . . ?
C15 C14 C19 119.6(2) . . ?
C16 C15 C14 120.0(2) . . ?
C16 C15 H15 120.2 . . ?
C14 C15 H15 119.8 . . ?
O34 C16 C15 124.5(2) . . ?
O34 C16 C17 115.0(2) . . ?
C15 C16 C17 120.5(2) . . ?
O36 C17 C18 125.1(2) . . ?
O36 C17 C16 114.5(2) . . ?
C18 C17 C16 120.3(2) . . ?
C17 C18 C19 119.6(2) . . ?
C17 C18 H18 120.2 . . ?
C19 C18 H18 120.1 . . ?
N20 C19 C18 124.4(2) . . ?
N20 C19 C14 115.6(2) . . ?
C18 C19 C14 119.9(2) . . ?
C21 N20 C19 123.8(2) . . ?
C21 N20 Gd1 117.26(16) . . ?
C19 N20 Gd1 117.86(15) . . ?
N20 C21 C22 117.4(2) . . ?
N20 C21 H21 121.0 . . ?
C22 C21 H21 121.6 . . ?
N23 C22 C21 119.6(2) . . ?
N23 C22 C26 110.8(2) . . ?
C21 C22 C26 129.5(2) . . ?
C22 N23 C24 107.0(2) . . ?
C22 N23 Gd1 119.85(16) . . ?
C24 N23 Gd1 132.70(16) . . ?
N23 C24 C27 123.5(2) . . ?
N23 C24 C25 108.8(2) . . ?
C27 C24 C25 127.6(2) . . ?
C26 C25 C24 107.0(2) . . ?
C26 C25 H25 125.8 . . ?
C24 C25 H25 127.2 . . ?
C25 C26 C22 106.4(2) . . ?
C25 C26 H26 127.2 . . ?
C22 C26 H26 126.4 . . ?
C24 C27 C2 126.7(2) . . ?
C24 C27 C38 117.1(2) . . ?
C2 C27 C38 116.2(2) . . ?
C33 C28 C29 118.8(2) . . ?
C33 C28 C6 120.9(2) . . ?
C29 C28 C6 120.3(2) . . ?
C30 C29 C28 120.0(3) . . ?
C30 C29 H29 120.4 . . ?
C28 C29 H29 119.6 . . ?
C29 C30 C31 120.5(3) . . ?
C29 C30 H30 119.8 . . ?
C31 C30 H30 119.6 . . ?
C32 C31 C30 119.7(3) . . ?
C32 C31 H31 120.3 . . ?
C30 C31 H31 120.0 . . ?
C31 C32 C33 120.3(3) . . ?
C31 C32 H32 119.9 . . ?
C33 C32 H32 119.8 . . ?
C32 C33 C28 120.6(3) . . ?
C32 C33 H33 120.1 . . ?
C28 C33 H33 119.3 . . ?
C16 O34 C35 118.1(2) . . ?
O34 C35 H35A 109.0 . . ?
O34 C35 H35B 109.5 . . ?
H35A C35 H35B 109.5 . . ?
O34 C35 H35C 109.9 . . ?
H35A C35 H35C 109.5 . . ?
H35B C35 H35C 109.5 . . ?
C17 O36 C37 117.3(2) . . ?
O36 C37 H37A 109.4 . . ?
O36 C37 H37B 109.6 . . ?
H37A C37 H37B 109.5 . . ?
O36 C37 H37C 109.5 . . ?
H37A C37 H37C 109.5 . . ?
H37B C37 H37C 109.5 . . ?
C39 C38 C43 119.4(2) . . ?
C39 C38 C27 121.7(2) . . ?
C43 C38 C27 118.9(2) . . ?
C38 C39 C40 120.1(3) . . ?
C38 C39 H39 119.7 . . ?
C40 C39 H39 120.1 . . ?
C41 C40 C39 120.0(3) . . ?
C41 C40 H40 120.1 . . ?
C39 C40 H40 119.9 . . ?
C42 C41 C40 120.5(3) . . ?
C42 C41 H41 119.8 . . ?
C40 C41 H41 119.8 . . ?
C41 C42 C43 119.7(3) . . ?
C41 C42 H42 119.9 . . ?
C43 C42 H42 120.4 . . ?
C38 C43 C42 120.4(3) . . ?
C38 C43 H43 119.7 . . ?
C42 C43 H43 119.9 . . ?
O3A N1A O2A 122.7(3) . . ?
O3A N1A O1A 120.5(3) . . ?
O2A N1A O1A 116.8(3) . . ?
N1A O1A Gd1 105.19(18) . . ?
N1A O2A Gd1 90.85(18) . . ?
O3B N1B O1B 120.7(2) . . ?
O3B N1B O2B 121.9(2) . . ?
O1B N1B O2B 117.3(2) . . ?
O3B N1B Gd1 171.19(19) . . ?
O1B N1B Gd1 58.83(12) . . ?
O2B N1B Gd1 58.99(12) . . ?
N1B O1B Gd1 96.22(14) . . ?
N1B O2B Gd1 95.92(14) . . ?
C2C O1C Gd1 129.60(16) . . ?
C2C O1C H1C 109(3) . . ?
Gd1 O1C H1C 111(3) . . ?
O1C C2C H2CC 109.6 . . ?
O1C C2C H2CA 109.8 . . ?
H2CC C2C H2CA 109.7 . . ?
O1C C2C H2CB 109.8 . . ?
H2CC C2C H2CB 109.7 . . ?
H2CA C2C H2CB 108.2 . . ?

loop_
_geom_bond_atom_site_label_1
_geom_bond_atom_site_label_2
_geom_bond_distance
_geom_bond_site_symmetry_2
_geom_bond_publ_flag
Gd1 N8 2.4142(19) . ?
Gd1 N23 2.424(2) . ?
Gd1 O1A 2.484(2) . ?
Gd1 N1 2.486(2) . ?
Gd1 N13 2.540(2) . ?
Gd1 O1C 2.5498(18) . ?
Gd1 O1B 2.5500(19) . ?
Gd1 O2B 2.5529(18) . ?
Gd1 N20 2.565(2) . ?
Gd1 O2A 2.786(3) . ?
Gd1 N1B 2.963(2) . ?
N1 C2 1.377(3) . ?
N1 C5 1.380(3) . ?
C2 C27 1.432(3) . ?
C2 C3 1.437(3) . ?
C3 C4 1.354(4) . ?
C3 H3 0.9600 . ?
C4 C5 1.431(4) . ?
C4 H4 0.9598 . ?
C5 C6 1.438(3) . ?
C6 C7 1.394(3) . ?
C6 C28 1.492(3) . ?
C7 N8 1.368(3) . ?
C7 C11 1.461(3) . ?
N8 C9 1.343(3) . ?
C9 C12 1.434(3) . ?
C9 C10 1.436(3) . ?
C10 C11 1.351(3) . ?
C10 H10 0.9600 . ?
C11 H11 0.9600 . ?
C12 N13 1.301(3) . ?
C12 H12 0.9600 . ?
N13 C14 1.387(3) . ?
C14 C15 1.404(3) . ?
C14 C19 1.417(3) . ?
C15 C16 1.377(3) . ?
C15 H15 0.9600 . ?
C16 O34 1.367(3) . ?
C16 C17 1.419(4) . ?
C17 O36 1.353(3) . ?
C17 C18 1.380(3) . ?
C18 C19 1.411(3) . ?
C18 H18 0.9600 . ?
C19 N20 1.394(3) . ?
N20 C21 1.307(3) . ?
C21 C22 1.430(4) . ?
C21 H21 0.9602 . ?
C22 N23 1.344(3) . ?
C22 C26 1.437(4) . ?
N23 C24 1.372(3) . ?
C24 C27 1.387(4) . ?
C24 C25 1.453(4) . ?
C25 C26 1.353(4) . ?
C25 H25 0.9600 . ?
C26 H26 0.9601 . ?
C27 C38 1.501(3) . ?
C28 C33 1.394(4) . ?
C28 C29 1.396(3) . ?
C29 C30 1.387(4) . ?
C29 H29 0.9600 . ?
C30 C31 1.388(4) . ?
C30 H30 0.9600 . ?
C31 C32 1.374(4) . ?
C31 H31 0.9599 . ?
C32 C33 1.388(4) . ?
C32 H32 0.9600 . ?
C33 H33 0.9599 . ?
O34 C35 1.443(3) . ?
C35 H35A 0.9600 . ?
C35 H35B 0.9599 . ?
C35 H35C 0.9601 . ?
O36 C37 1.442(3) . ?
C37 H37A 0.9601 . ?
C37 H37B 0.9599 . ?
C37 H37C 0.9600 . ?
C38 C39 1.387(4) . ?
C38 C43 1.393(4) . ?
C39 C40 1.397(4) . ?
C39 H39 0.9599 . ?
C40 C41 1.381(4) . ?
C40 H40 0.9598 . ?
C41 C42 1.379(4) . ?
C41 H41 0.9600 . ?
C42 C43 1.395(4) . ?
C42 H42 0.9601 . ?
C43 H43 0.9601 . ?
N1A O3A 1.233(3) . ?
N1A O2A 1.236(3) . ?
N1A O1A 1.260(3) . ?
N1B O3B 1.220(3) . ?
N1B O1B 1.257(3) . ?
N1B O2B 1.263(3) . ?
O1C C2C 1.439(3) . ?
O1C H1C 0.76(3) . ?
C2C H2CC 0.9599 . ?
C2C H2CA 0.9600 . ?
C2C H2CB 0.9601 . ?

loop_
_geom_hbond_atom_site_label_D
_geom_hbond_atom_site_label_H
_geom_hbond_atom_site_label_A
_geom_hbond_distance_DH
_geom_hbond_distance_HA
_geom_hbond_distance_DA
_geom_hbond_angle_DHA
_geom_hbond_site_symmetry_A
O1C H1C O34 0.76(3) 2.08(3) 2.791(3) 155(3) 3_556

loop_
_geom_torsion_atom_site_label_1
_geom_torsion_atom_site_label_2
_geom_torsion_atom_site_label_3
_geom_torsion_atom_site_label_4
_geom_torsion
_geom_torsion_site_symmetry_1
_geom_torsion_site_symmetry_2
_geom_torsion_site_symmetry_3
_geom_torsion_site_symmetry_4
_geom_torsion_publ_flag
N8 Gd1 N1 C2 -174.4(2) . . . . ?
N23 Gd1 N1 C2 35.51(18) . . . . ?
O1A Gd1 N1 C2 -107.24(19) . . . . ?
N13 Gd1 N1 C2 158.52(16) . . . . ?
O1C Gd1 N1 C2 112.45(19) . . . . ?
O1B Gd1 N1 C2 -24.1(2) . . . . ?
O2B Gd1 N1 C2 -39.62(18) . . . . ?
N20 Gd1 N1 C2 63.1(2) . . . . ?
O2A Gd1 N1 C2 -105.31(19) . . . . ?
N1B Gd1 N1 C2 -34.33(19) . . . . ?
N8 Gd1 N1 C5 -29.61(18) . . . . ?
N23 Gd1 N1 C5 -179.73(19) . . . . ?
O1A Gd1 N1 C5 37.5(2) . . . . ?
N13 Gd1 N1 C5 -56.7(2) . . . . ?
O1C Gd1 N1 C5 -102.79(18) . . . . ?
O1B Gd1 N1 C5 120.70(18) . . . . ?
O2B Gd1 N1 C5 105.14(19) . . . . ?
N20 Gd1 N1 C5 -152.10(16) . . . . ?
O2A Gd1 N1 C5 39.45(18) . . . . ?
N1B Gd1 N1 C5 110.43(18) . . . . ?
C5 N1 C2 C27 173.5(2) . . . . ?
Gd1 N1 C2 C27 -36.5(3) . . . . ?
C5 N1 C2 C3 -2.9(3) . . . . ?
Gd1 N1 C2 C3 147.08(17) . . . . ?
N1 C2 C3 C4 2.7(3) . . . . ?
C27 C2 C3 C4 -173.9(2) . . . . ?
C2 C3 C4 C5 -1.3(3) . . . . ?
C2 N1 C5 C4 2.1(3) . . . . ?
Gd1 N1 C5 C4 -147.56(17) . . . . ?
C2 N1 C5 C6 -175.9(2) . . . . ?
Gd1 N1 C5 C6 34.4(3) . . . . ?
C3 C4 C5 N1 -0.4(3) . . . . ?
C3 C4 C5 C6 177.7(2) . . . . ?
N1 C5 C6 C7 -10.2(4) . . . . ?
C4 C5 C6 C7 172.0(2) . . . . ?
N1 C5 C6 C28 170.0(2) . . . . ?
C4 C5 C6 C28 -7.8(3) . . . . ?
C5 C6 C7 N8 -7.6(4) . . . . ?
C28 C6 C7 N8 172.2(2) . . . . ?
C5 C6 C7 C11 170.4(2) . . . . ?
C28 C6 C7 C11 -9.8(4) . . . . ?
C6 C7 N8 C9 178.3(2) . . . . ?
C11 C7 N8 C9 0.0(3) . . . . ?
C6 C7 N8 Gd1 -4.0(4) . . . . ?
C11 C7 N8 Gd1 177.72(16) . . . . ?
N23 Gd1 N8 C9 -119.28(18) . . . . ?
O1A Gd1 N8 C9 66.88(18) . . . . ?
N1 Gd1 N8 C9 -165.11(19) . . . . ?
N13 Gd1 N8 C9 -4.96(16) . . . . ?
O1C Gd1 N8 C9 -83.83(18) . . . . ?
O1B Gd1 N8 C9 62.5(2) . . . . ?
O2B Gd1 N8 C9 134.30(17) . . . . ?
N20 Gd1 N8 C9 -30.6(2) . . . . ?
O2A Gd1 N8 C9 114.55(19) . . . . ?
N1B Gd1 N8 C9 104.39(18) . . . . ?
N23 Gd1 N8 C7 63.3(2) . . . . ?
O1A Gd1 N8 C7 -110.6(2) . . . . ?
N1 Gd1 N8 C7 17.4(2) . . . . ?
N13 Gd1 N8 C7 177.6(2) . . . . ?
O1C Gd1 N8 C7 98.7(2) . . . . ?
O1B Gd1 N8 C7 -114.9(2) . . . . ?
O2B Gd1 N8 C7 -43.1(2) . . . . ?
N20 Gd1 N8 C7 151.9(2) . . . . ?
O2A Gd1 N8 C7 -62.9(2) . . . . ?
N1B Gd1 N8 C7 -73.1(2) . . . . ?
C7 N8 C9 C12 -178.5(2) . . . . ?
Gd1 N8 C9 C12 3.4(3) . . . . ?
C7 N8 C9 C10 -0.1(3) . . . . ?
Gd1 N8 C9 C10 -178.16(16) . . . . ?
N8 C9 C10 C11 0.1(3) . . . . ?
C12 C9 C10 C11 178.3(3) . . . . ?
C9 C10 C11 C7 -0.1(3) . . . . ?
N8 C7 C11 C10 0.0(3) . . . . ?
C6 C7 C11 C10 -178.2(2) . . . . ?
N8 C9 C12 N13 3.0(3) . . . . ?
C10 C9 C12 N13 -175.0(2) . . . . ?
C9 C12 N13 C14 -178.9(2) . . . . ?
C9 C12 N13 Gd1 -7.5(3) . . . . ?
N8 Gd1 N13 C12 6.60(17) . . . . ?
N23 Gd1 N13 C12 139.51(17) . . . . ?
O1A Gd1 N13 C12 -80.82(18) . . . . ?
N1 Gd1 N13 C12 35.5(2) . . . . ?
O1C Gd1 N13 C12 82.92(18) . . . . ?
O1B Gd1 N13 C12 -142.36(17) . . . . ?
O2B Gd1 N13 C12 -114.38(18) . . . . ?
N20 Gd1 N13 C12 162.26(19) . . . . ?
O2A Gd1 N13 C12 -49.04(18) . . . . ?
N1B Gd1 N13 C12 -129.87(17) . . . . ?
N8 Gd1 N13 C14 178.41(18) . . . . ?
N23 Gd1 N13 C14 -48.68(18) . . . . ?
O1A Gd1 N13 C14 91.00(17) . . . . ?
N1 Gd1 N13 C14 -152.70(15) . . . . ?
O1C Gd1 N13 C14 -105.27(17) . . . . ?
O1B Gd1 N13 C14 29.46(17) . . . . ?
O2B Gd1 N13 C14 57.4(2) . . . . ?
N20 Gd1 N13 C14 -25.92(15) . . . . ?
O2A Gd1 N13 C14 122.77(16) . . . . ?
N1B Gd1 N13 C14 41.95(18) . . . . ?
C12 N13 C14 C15 16.3(4) . . . . ?
Gd1 N13 C14 C15 -154.92(19) . . . . ?
C12 N13 C14 C19 -164.0(2) . . . . ?
Gd1 N13 C14 C19 24.7(3) . . . . ?
N13 C14 C15 C16 179.7(2) . . . . ?
C19 C14 C15 C16 0.1(3) . . . . ?
C14 C15 C16 O34 -179.2(2) . . . . ?
C14 C15 C16 C17 -0.7(4) . . . . ?
O34 C16 C17 O36 0.6(3) . . . . ?
C15 C16 C17 O36 -178.1(2) . . . . ?
O34 C16 C17 C18 178.8(2) . . . . ?
C15 C16 C17 C18 0.2(4) . . . . ?
O36 C17 C18 C19 179.0(2) . . . . ?
C16 C17 C18 C19 0.9(4) . . . . ?
C17 C18 C19 N20 180.0(2) . . . . ?
C17 C18 C19 C14 -1.5(3) . . . . ?
N13 C14 C19 N20 0.0(3) . . . . ?
C15 C14 C19 N20 179.7(2) . . . . ?
N13 C14 C19 C18 -178.6(2) . . . . ?
C15 C14 C19 C18 1.0(3) . . . . ?
C18 C19 N20 C21 -13.2(4) . . . . ?
C14 C19 N20 C21 168.2(2) . . . . ?
C18 C19 N20 Gd1 154.33(19) . . . . ?
C14 C19 N20 Gd1 -24.3(2) . . . . ?
N8 Gd1 N20 C21 -139.30(17) . . . . ?
N23 Gd1 N20 C21 -6.71(17) . . . . ?
O1A Gd1 N20 C21 135.58(18) . . . . ?
N1 Gd1 N20 C21 -36.2(2) . . . . ?
N13 Gd1 N20 C21 -166.0(2) . . . . ?
O1C Gd1 N20 C21 -86.93(18) . . . . ?
O1B Gd1 N20 C21 78.28(18) . . . . ?
O2B Gd1 N20 C21 53.24(19) . . . . ?
O2A Gd1 N20 C21 122.35(19) . . . . ?
N1B Gd1 N20 C21 67.15(18) . . . . ?
N8 Gd1 N20 C19 52.32(18) . . . . ?
N23 Gd1 N20 C19 -175.08(17) . . . . ?
O1A Gd1 N20 C19 -32.79(17) . . . . ?
N1 Gd1 N20 C19 155.46(14) . . . . ?
N13 Gd1 N20 C19 25.67(15) . . . . ?
O1C Gd1 N20 C19 104.70(16) . . . . ?
O1B Gd1 N20 C19 -90.09(16) . . . . ?
O2B Gd1 N20 C19 -115.13(15) . . . . ?
O2A Gd1 N20 C19 -46.0(2) . . . . ?
N1B Gd1 N20 C19 -101.22(16) . . . . ?
C19 N20 C21 C22 175.4(2) . . . . ?
Gd1 N20 C21 C22 7.7(3) . . . . ?
N20 C21 C22 N23 -3.3(4) . . . . ?
N20 C21 C22 C26 179.4(3) . . . . ?
C21 C22 N23 C24 -176.2(2) . . . . ?
C26 C22 N23 C24 1.6(3) . . . . ?
C21 C22 N23 Gd1 -3.4(3) . . . . ?
C26 C22 N23 Gd1 174.45(18) . . . . ?
N8 Gd1 N23 C22 117.57(19) . . . . ?
O1A Gd1 N23 C22 -72.3(2) . . . . ?
N1 Gd1 N23 C22 163.7(2) . . . . ?
N13 Gd1 N23 C22 27.0(2) . . . . ?
O1C Gd1 N23 C22 82.87(19) . . . . ?
O1B Gd1 N23 C22 -63.47(19) . . . . ?
O2B Gd1 N23 C22 -115.44(19) . . . . ?
N20 Gd1 N23 C22 4.98(18) . . . . ?
O2A Gd1 N23 C22 -141.95(18) . . . . ?
N1B Gd1 N23 C22 -89.29(19) . . . . ?
N8 Gd1 N23 C24 -71.7(2) . . . . ?
O1A Gd1 N23 C24 98.4(2) . . . . ?
N1 Gd1 N23 C24 -25.5(2) . . . . ?
N13 Gd1 N23 C24 -162.2(2) . . . . ?
O1C Gd1 N23 C24 -106.4(2) . . . . ?
O1B Gd1 N23 C24 107.3(2) . . . . ?
O2B Gd1 N23 C24 55.3(2) . . . . ?
N20 Gd1 N23 C24 175.7(2) . . . . ?
O2A Gd1 N23 C24 28.8(2) . . . . ?
N1B Gd1 N23 C24 81.4(2) . . . . ?
C22 N23 C24 C27 -178.8(2) . . . . ?
Gd1 N23 C24 C27 9.6(4) . . . . ?
C22 N23 C24 C25 -1.3(3) . . . . ?
Gd1 N23 C24 C25 -172.87(17) . . . . ?
N23 C24 C25 C26 0.5(3) . . . . ?
C27 C24 C25 C26 177.9(3) . . . . ?
C24 C25 C26 C22 0.4(3) . . . . ?
N23 C22 C26 C25 -1.3(3) . . . . ?
C21 C22 C26 C25 176.3(3) . . . . ?
N23 C24 C27 C2 10.6(4) . . . . ?
C25 C24 C27 C2 -166.4(3) . . . . ?
N23 C24 C27 C38 -170.1(2) . . . . ?
C25 C24 C27 C38 12.8(4) . . . . ?
N1 C2 C27 C24 5.5(4) . . . . ?
C3 C2 C27 C24 -178.5(2) . . . . ?
N1 C2 C27 C38 -173.8(2) . . . . ?
C3 C2 C27 C38 2.2(4) . . . . ?
C7 C6 C28 C33 123.5(3) . . . . ?
C5 C6 C28 C33 -56.6(3) . . . . ?
C7 C6 C28 C29 -58.0(3) . . . . ?
C5 C6 C28 C29 121.8(3) . . . . ?
C33 C28 C29 C30 2.2(4) . . . . ?
C6 C28 C29 C30 -176.2(2) . . . . ?
C28 C29 C30 C31 0.0(4) . . . . ?
C29 C30 C31 C32 -1.8(4) . . . . ?
C30 C31 C32 C33 1.4(4) . . . . ?
C31 C32 C33 C28 0.8(4) . . . . ?
C29 C28 C33 C32 -2.6(4) . . . . ?
C6 C28 C33 C32 175.8(2) . . . . ?
C15 C16 O34 C35 13.0(3) . . . . ?
C17 C16 O34 C35 -165.6(2) . . . . ?
C18 C17 O36 C37 -4.0(3) . . . . ?
C16 C17 O36 C37 174.2(2) . . . . ?
C24 C27 C38 C39 -119.6(3) . . . . ?
C2 C27 C38 C39 59.7(3) . . . . ?
C24 C27 C38 C43 62.5(3) . . . . ?
C2 C27 C38 C43 -118.2(3) . . . . ?
C43 C38 C39 C40 2.0(4) . . . . ?
C27 C38 C39 C40 -175.9(3) . . . . ?
C38 C39 C40 C41 -0.8(5) . . . . ?
C39 C40 C41 C42 0.0(5) . . . . ?
C40 C41 C42 C43 -0.3(4) . . . . ?
C39 C38 C43 C42 -2.3(4) . . . . ?
C27 C38 C43 C42 175.7(2) . . . . ?
C41 C42 C43 C38 1.5(4) . . . . ?
O3A N1A O1A Gd1 -179.9(2) . . . . ?
O2A N1A O1A Gd1 1.7(3) . . . . ?
N8 Gd1 O1A N1A 66.87(17) . . . . ?
N23 Gd1 O1A N1A -106.41(18) . . . . ?
N1 Gd1 O1A N1A 1.6(2) . . . . ?
N13 Gd1 O1A N1A 135.04(18) . . . . ?
O1C Gd1 O1A N1A 111.21(17) . . . . ?
O1B Gd1 O1A N1A -115.73(18) . . . . ?
O2B Gd1 O1A N1A -64.84(17) . . . . ?
N20 Gd1 O1A N1A -171.40(16) . . . . ?
O2A Gd1 O1A N1A -0.92(14) . . . . ?
N1B Gd1 O1A N1A -88.99(17) . . . . ?
O3A N1A O2A Gd1 -179.8(2) . . . . ?
O1A N1A O2A Gd1 -1.5(2) . . . . ?
N8 Gd1 O2A N1A -96.54(16) . . . . ?
N23 Gd1 O2A N1A 129.25(15) . . . . ?
O1A Gd1 O2A N1A 0.90(14) . . . . ?
N1 Gd1 O2A N1A -176.88(17) . . . . ?
N13 Gd1 O2A N1A -41.30(17) . . . . ?
O1C Gd1 O2A N1A -120.95(16) . . . . ?
O1B Gd1 O2A N1A 57.65(16) . . . . ?
O2B Gd1 O2A N1A 100.88(17) . . . . ?
N20 Gd1 O2A N1A 18.7(2) . . . . ?
N1B Gd1 O2A N1A 76.85(16) . . . . ?
N8 Gd1 N1B O3B -29.6(12) . . . . ?
N23 Gd1 N1B O3B 179(100) . . . . ?
O1A Gd1 N1B O3B 10.1(12) . . . . ?
N1 Gd1 N1B O3B -110.8(12) . . . . ?
N13 Gd1 N1B O3B 59.1(12) . . . . ?
O1C Gd1 N1B O3B 165.0(11) . . . . ?
O1B Gd1 N1B O3B 89.5(12) . . . . ?
O2B Gd1 N1B O3B -98.6(12) . . . . ?
N20 Gd1 N1B O3B 114.0(12) . . . . ?
O2A Gd1 N1B O3B -39.2(12) . . . . ?
N8 Gd1 N1B O1B -119.12(16) . . . . ?
N23 Gd1 N1B O1B 89.59(16) . . . . ?
O1A Gd1 N1B O1B -79.41(16) . . . . ?
N1 Gd1 N1B O1B 159.63(15) . . . . ?
N13 Gd1 N1B O1B -30.49(17) . . . . ?
O1C Gd1 N1B O1B 75.45(19) . . . . ?
O2B Gd1 N1B O1B 171.9(2) . . . . ?
N20 Gd1 N1B O1B 24.45(15) . . . . ?
O2A Gd1 N1B O1B -128.78(16) . . . . ?
N8 Gd1 N1B O2B 69.01(18) . . . . ?
N23 Gd1 N1B O2B -82.29(15) . . . . ?
O1A Gd1 N1B O2B 108.72(15) . . . . ?
N1 Gd1 N1B O2B -12.24(15) . . . . ?
N13 Gd1 N1B O2B 157.64(14) . . . . ?
O1C Gd1 N1B O2B -96.43(17) . . . . ?
O1B Gd1 N1B O2B -171.9(2) . . . . ?
N20 Gd1 N1B O2B -147.42(15) . . . . ?
O2A Gd1 N1B O2B 59.35(15) . . . . ?
O3B N1B O1B Gd1 -169.7(2) . . . . ?
O2B N1B O1B Gd1 7.8(2) . . . . ?
N8 Gd1 O1B N1B 95.19(17) . . . . ?
N23 Gd1 O1B N1B -83.55(15) . . . . ?
O1A Gd1 O1B N1B 90.56(16) . . . . ?
N1 Gd1 O1B N1B -24.46(18) . . . . ?
N13 Gd1 O1B N1B 153.76(15) . . . . ?
O1C Gd1 O1B N1B -132.60(14) . . . . ?
O2B Gd1 O1B N1B -4.49(13) . . . . ?
N20 Gd1 O1B N1B -152.79(17) . . . . ?
O2A Gd1 O1B N1B 48.83(16) . . . . ?
O3B N1B O2B Gd1 169.7(2) . . . . ?
O1B N1B O2B Gd1 -7.8(2) . . . . ?
N8 Gd1 O2B N1B -132.24(14) . . . . ?
N23 Gd1 O2B N1B 90.08(15) . . . . ?
O1A Gd1 O2B N1B -64.65(15) . . . . ?
N1 Gd1 O2B N1B 167.68(15) . . . . ?
N13 Gd1 O2B N1B -32.88(19) . . . . ?
O1C Gd1 O2B N1B 119.60(15) . . . . ?
O1B Gd1 O2B N1B 4.47(13) . . . . ?
N20 Gd1 O2B N1B 34.49(16) . . . . ?
O2A Gd1 O2B N1B -111.98(16) . . . . ?
N8 Gd1 O1C C2C -33.82(19) . . . . ?
N23 Gd1 O1C C2C 122.4(2) . . . . ?
O1A Gd1 O1C C2C -80.5(2) . . . . ?
N1 Gd1 O1C C2C 45.2(2) . . . . ?
N13 Gd1 O1C C2C -103.8(2) . . . . ?
O1B Gd1 O1C C2C 171.83(18) . . . . ?
O2B Gd1 O1C C2C 93.2(2) . . . . ?
N20 Gd1 O1C C2C -169.1(2) . . . . ?
O2A Gd1 O1C C2C -10.2(2) . . . . ?
N1B Gd1 O1C C2C 136.53(19) . . . . ?
